data_7113750
loop_
_publ_author_name
'Ball, Lee-Jon'
'Dickie, Anthony P.'
'Mair, Francis S.'
'Middleton, David A.'
'Pritchard, Robin G.'

_publ_section_title
;
 Reversible C--C bond formation: solid state structure of the aldol-like
 addition product of adamantanone to a 1,5-diazapentadienyllithium, and
 its solution state retro-aldol dissociation
;
_journal_coden_ASTM CHCOFS
_journal_issue 6
_journal_name_full
;
 Chemical Communications (Cambridge, United Kingdom)
;
_journal_page_first 744
_journal_page_last 745
_journal_paper_doi 10.1039/b211745b
_journal_year 2003
_chemical_compound_source 'synthesis as described'
_chemical_formula_moiety 'C66 H86 Li2 N4 O2'
_chemical_formula_sum 'C66 H86 Li2 N4 O2'
_chemical_formula_weight 981.27
_space_group_IT_number 19
_symmetry_cell_setting orthorhombic
_symmetry_Int_Tables_number 19
_symmetry_space_group_name_Hall 'P 2ac 2ab'
_symmetry_space_group_name_H-M 'P 21 21 21'
_atom_sites_solution_hydrogens geom
_atom_sites_solution_primary direct
_atom_sites_solution_secondary difmap
_audit_conform_dict_location ftp://ftp.iucr.org/pub/cif_core.dic
_audit_conform_dict_name cif_core.dic
_audit_conform_dict_version 2.2
_audit_creation_date 2002-10-09T00:05:13-00:00
_audit_creation_method 'WinGX routine CIF_UPDATE'
_cell_angle_alpha 90
_cell_angle_beta 90
_cell_angle_gamma 90
_cell_formula_units_Z 4
_cell_length_a 10.6269(3)
_cell_length_b 22.2662(3)
_cell_length_c 23.8287(4)
_cell_measurement_reflns_used 40910
_cell_measurement_temperature 150(2)
_cell_measurement_theta_max 0
_cell_measurement_theta_min 0
_cell_measurement_wavelength 0.71073
_cell_volume 5638.4(2)
_computing_cell_refinement 'HKL Scalepack (Otwinowski & Minor 1997)'
_computing_data_collection 'Collect (Nonius BV, 1997-2000)'
_computing_data_reduction 'HKL Denzo and Scalepack (Otwinowski & Minor 1997)'
_computing_molecular_graphics 'Ortep-3 for Windows (Farrugia, 1997)'
_computing_publication_material 'WinGX publication routines (Farrugia, 1999)'
_computing_structure_refinement 'SHELXL-97 (Sheldrick, 1997)'
_computing_structure_solution 'SHELXS-97 (Sheldrick, 1997)'
_diffrn_ambient_temperature 150(2)
_diffrn_detector 'CCD plate'
_diffrn_measured_fraction_theta_full 0.983
_diffrn_measured_fraction_theta_max 0.983
_diffrn_measurement_device '95mm CCD camera on \k-goniostat'
_diffrn_measurement_device_type KappaCCD
_diffrn_measurement_method 'CCD rotation images, thick slices'
_diffrn_orient_matrix_type 'by Nonius Collect from scalepack cell'
_diffrn_orient_matrix_UB_11 0.365857E-1
_diffrn_orient_matrix_UB_12 0.222348E-1
_diffrn_orient_matrix_UB_13 0.326078E-1
_diffrn_orient_matrix_UB_21 -0.776783E-1
_diffrn_orient_matrix_UB_22 -0.84144E-2
_diffrn_orient_matrix_UB_23 0.22344E-1
_diffrn_orient_matrix_UB_31 0.385036E-1
_diffrn_orient_matrix_UB_32 -0.381028E-1
_diffrn_orient_matrix_UB_33 0.140938E-1
_diffrn_radiation_monochromator graphite
_diffrn_radiation_probe x-ray
_diffrn_radiation_type MoK\a
_diffrn_radiation_wavelength 0.71073
_diffrn_reflns_av_R_equivalents 0.0603
_diffrn_reflns_av_unetI/netI 0.0556
_diffrn_reflns_limit_h_max 12
_diffrn_reflns_limit_h_min -11
_diffrn_reflns_limit_k_max 26
_diffrn_reflns_limit_k_min -27
_diffrn_reflns_limit_l_max 28
_diffrn_reflns_limit_l_min -28
_diffrn_reflns_number 37520
_diffrn_reflns_reduction_process
;
Scaled and merged with SORTAV
R.H. Blessing, (1987) Cryst. Rev. 1, 3-58
R.H. Blessing, (1989) J. Appl. Cryst. 22, 396-397
;
_diffrn_reflns_theta_full 25.75
_diffrn_reflns_theta_max 25.75
_diffrn_reflns_theta_min 3.76
_diffrn_source 'Enraf Nonius FR590'
_exptl_absorpt_coefficient_mu 0.068
_exptl_absorpt_correction_T_max 0.9952
_exptl_absorpt_correction_T_min 0.9899
_exptl_absorpt_correction_type multi-scan
_exptl_absorpt_process_details
;
[c.f. r.h. blessing, acta cryst. (1995), a51, 33-38]
;
_exptl_crystal_colour colourless
_exptl_crystal_density_diffrn 1.156
_exptl_crystal_density_method 'not measured'
_exptl_crystal_description needle
_exptl_crystal_F_000 2128
_exptl_crystal_size_max 0.15
_exptl_crystal_size_mid 0.1
_exptl_crystal_size_min 0.07
_refine_diff_density_max 0.166
_refine_diff_density_min -0.17
_refine_diff_density_rms 0.037
_refine_ls_abs_structure_details 'Flack H D (1983), Acta Cryst. A39, 876-881'
_refine_ls_abs_structure_Flack 0.1(11)
_refine_ls_extinction_method none
_refine_ls_goodness_of_fit_ref 1.082
_refine_ls_hydrogen_treatment mixed
_refine_ls_matrix_type full
_refine_ls_number_parameters 1011
_refine_ls_number_reflns 10524
_refine_ls_number_restraints 0
_refine_ls_restrained_S_all 1.082
_refine_ls_R_factor_all 0.0679
_refine_ls_R_factor_gt 0.0432
_refine_ls_shift/su_max 0.001
_refine_ls_shift/su_mean 0
_refine_ls_structure_factor_coef Fsqd
_refine_ls_weighting_details 'calc w=1/[\s^2^(Fo^2^)+(0.0214P)^2^+1.2608P] where P=(Fo^2^+2Fc^2^)/3'
_refine_ls_weighting_scheme calc
_refine_ls_wR_factor_gt 0.0763
_refine_ls_wR_factor_ref 0.0848
_reflns_number_gt 8360
_reflns_number_total 10524
_reflns_threshold_expression >2sigma(I)
_cod_duplicate_entry 7104013
_cod_data_source_file b211745b.txt
_cod_data_source_block u
_cod_original_cell_volume 5638.36(13)
_cod_database_code 7113750

loop_
_symmetry_equiv_pos_as_xyz
'x, y, z'
'-x+1/2, -y, z+1/2'
'x+1/2, -y+1/2, -z'
'-x, y+1/2, -z+1/2'

loop_
_atom_site_label
_atom_site_type_symbol
_atom_site_fract_x
_atom_site_fract_y
_atom_site_fract_z
_atom_site_U_iso_or_equiv
_atom_site_adp_type
_atom_site_occupancy
_atom_site_symmetry_multiplicity
_atom_site_calc_flag
C1 C 0.4577(3) 0.30122(10) 0.37114(11) 0.0337(5) Uani 1 1 d
C2 C 0.4435(2) 0.23748(9) 0.35083(8) 0.0254(5) Uani 1 1 d
C3 C 0.5642(2) 0.20771(9) 0.33087(9) 0.0251(5) Uani 1 1 d
C4 C 0.59290(19) 0.14762(9) 0.35775(8) 0.0241(5) Uani 1 1 d
C5 C 0.7198(2) 0.14167(11) 0.38493(11) 0.0348(6) Uani 1 1 d
C6 C 0.2222(2) 0.24043(9) 0.35533(9) 0.0262(5) Uani 1 1 d
C7 C 0.1390(2) 0.22725(9) 0.39936(9) 0.0273(5) Uani 1 1 d
C8 C 0.0230(2) 0.25695(10) 0.39934(10) 0.0333(5) Uani 1 1 d
C9 C -0.0103(2) 0.29760(10) 0.35796(10) 0.0358(6) Uani 1 1 d
C10 C 0.0726(2) 0.30962(10) 0.31476(10) 0.0355(6) Uani 1 1 d
C11 C 0.1880(2) 0.28110(10) 0.31337(10) 0.0311(5) Uani 1 1 d
C12 C 0.1754(2) 0.18381(10) 0.44568(9) 0.0328(5) Uani 1 1 d
C13 C 0.2580(3) 0.21546(14) 0.48881(12) 0.0493(7) Uani 1 1 d
C14 C 0.0627(3) 0.15388(12) 0.47370(11) 0.0413(6) Uani 1 1 d
C15 C 0.54245(19) 0.04664(9) 0.37549(8) 0.0250(5) Uani 1 1 d
C16 C 0.5153(2) 0.02843(9) 0.43042(9) 0.0276(5) Uani 1 1 d
C17 C 0.5431(2) -0.03041(10) 0.44537(10) 0.0354(5) Uani 1 1 d
C18 C 0.5937(2) -0.07111(11) 0.40766(10) 0.0390(6) Uani 1 1 d
C19 C 0.6186(2) -0.05280(10) 0.35308(11) 0.0382(6) Uani 1 1 d
C20 C 0.5931(2) 0.00601(10) 0.33710(10) 0.0312(5) Uani 1 1 d
C21 C 0.4542(2) 0.07065(10) 0.47199(9) 0.0347(5) Uani 1 1 d
C22 C 0.3311(3) 0.04418(14) 0.49369(12) 0.0482(7) Uani 1 1 d
C23 C 0.5405(3) 0.08577(16) 0.52123(13) 0.0574(8) Uani 1 1 d
C24 C 0.5597(2) 0.20046(8) 0.26232(8) 0.0237(5) Uani 1 1 d
C25 C 0.5481(2) 0.26353(9) 0.23440(9) 0.0281(5) Uani 1 1 d
C26 C 0.5357(2) 0.25423(10) 0.17075(9) 0.0316(5) Uani 1 1 d
C27 C 0.6551(2) 0.22443(10) 0.14795(10) 0.0353(5) Uani 1 1 d
C28 C 0.6747(2) 0.16387(10) 0.17759(9) 0.0338(5) Uani 1 1 d
C29 C 0.6866(2) 0.17323(10) 0.24124(9) 0.0280(5) Uani 1 1 d
C30 C 0.7689(3) 0.26461(12) 0.15897(11) 0.0415(6) Uani 1 1 d
C31 C 0.7814(2) 0.27429(11) 0.22260(10) 0.0375(6) Uani 1 1 d
C32 C 0.6625(2) 0.30433(10) 0.24535(11) 0.0356(5) Uani 1 1 d
C33 C 0.8004(2) 0.21396(10) 0.25188(11) 0.0341(5) Uani 1 1 d
C41 C 0.2812(2) -0.06300(10) 0.14449(10) 0.0290(5) Uani 1 1 d
C42 C 0.2923(2) 0.00237(9) 0.16155(8) 0.0235(5) Uani 1 1 d
C43 C 0.1708(2) 0.03228(9) 0.17917(8) 0.0225(4) Uani 1 1 d
C44 C 0.14237(19) 0.09160(9) 0.15036(8) 0.0233(4) Uani 1 1 d
C45 C 0.0126(2) 0.09791(11) 0.12574(11) 0.0323(5) Uani 1 1 d
C46 C 0.5134(2) 0.00044(9) 0.15550(8) 0.0246(5) Uani 1 1 d
C47 C 0.5919(2) 0.01468(9) 0.11020(9) 0.0268(5) Uani 1 1 d
C48 C 0.7079(2) -0.01448(10) 0.10716(10) 0.0344(5) Uani 1 1 d
C49 C 0.7464(2) -0.05578(10) 0.14727(11) 0.0373(6) Uani 1 1 d
C50 C 0.6688(2) -0.06802(10) 0.19239(10) 0.0330(5) Uani 1 1 d
C51 C 0.5525(2) -0.04012(9) 0.19649(9) 0.0283(5) Uani 1 1 d
C52 C 0.5501(2) 0.05828(10) 0.06495(9) 0.0299(5) Uani 1 1 d
C53 C 0.4667(3) 0.02580(13) 0.02255(11) 0.0443(6) Uani 1 1 d
C54 C 0.6589(3) 0.08957(13) 0.03530(12) 0.0432(6) Uani 1 1 d
C55 C 0.1960(2) 0.19262(9) 0.13121(9) 0.0252(5) Uani 1 1 d
C56 C 0.2228(2) 0.21264(9) 0.07679(9) 0.0297(5) Uani 1 1 d
C57 C 0.2003(2) 0.27328(10) 0.06496(10) 0.0370(6) Uani 1 1 d
C58 C 0.1544(2) 0.31222(10) 0.10489(10) 0.0370(6) Uani 1 1 d
C59 C 0.1291(2) 0.29176(10) 0.15841(10) 0.0376(6) Uani 1 1 d
C60 C 0.1505(2) 0.23207(9) 0.17129(10) 0.0323(5) Uani 1 1 d
C61 C 0.2720(3) 0.17082(11) 0.03140(10) 0.0417(6) Uani 1 1 d
C62 C 0.3865(3) 0.19648(15) 0.00159(14) 0.0565(8) Uani 1 1 d
C63 C 0.1698(4) 0.15648(15) -0.01119(13) 0.0607(8) Uani 1 1 d
C64 C 0.17308(19) 0.04285(8) 0.24751(8) 0.0225(4) Uani 1 1 d
C65 C 0.1923(2) -0.01820(9) 0.27804(9) 0.0262(5) Uani 1 1 d
C66 C 0.2029(2) -0.00526(11) 0.34150(9) 0.0309(5) Uani 1 1 d
C67 C 0.0809(2) 0.02321(10) 0.36259(10) 0.0322(5) Uani 1 1 d
C68 C 0.0554(2) 0.08125(10) 0.33064(9) 0.0311(5) Uani 1 1 d
C69 C 0.0440(2) 0.06809(9) 0.26729(9) 0.0258(5) Uani 1 1 d
C70 C -0.0285(2) -0.02065(11) 0.35371(10) 0.0383(6) Uani 1 1 d
C71 C -0.0405(2) -0.03408(11) 0.29068(10) 0.0357(5) Uani 1 1 d
C72 C 0.0819(2) -0.06174(10) 0.26907(10) 0.0329(5) Uani 1 1 d
C73 C -0.0654(2) 0.02435(10) 0.25873(10) 0.0321(5) Uani 1 1 d
N1 N 0.33856(16) 0.20902(7) 0.34866(7) 0.0256(4) Uani 1 1 d
N2 N 0.51142(16) 0.10547(7) 0.35564(7) 0.0248(4) Uani 1 1 d
N41 N 0.39662(16) 0.03135(7) 0.16312(7) 0.0239(4) Uani 1 1 d
N42 N 0.22629(16) 0.13276(7) 0.14956(7) 0.0240(4) Uani 1 1 d
O1 O 0.46133(13) 0.16469(6) 0.24882(6) 0.0258(3) Uani 1 1 d
O2 O 0.26815(13) 0.08166(6) 0.25939(6) 0.0245(3) Uani 1 1 d
Li1 Li 0.3612(3) 0.12883(15) 0.30419(14) 0.0262(8) Uani 1 1 d
Li2 Li 0.3733(3) 0.11416(15) 0.20399(14) 0.0256(8) Uani 1 1 d
H1A H 0.381(3) 0.3171(11) 0.3906(11) 0.048(7) Uiso 1 1 d
H1B H 0.529(3) 0.3016(11) 0.3993(11) 0.052(7) Uiso 1 1 d
H1C H 0.484(2) 0.3303(12) 0.3404(11) 0.053(8) Uiso 1 1 d
H3 H 0.6323(19) 0.2338(9) 0.3406(8) 0.020(5) Uiso 1 1 d
H5A H 0.733(2) 0.1004(12) 0.3989(10) 0.046(7) Uiso 1 1 d
H5B H 0.727(3) 0.1718(15) 0.4149(14) 0.085(11) Uiso 1 1 d
H5C H 0.788(3) 0.1506(12) 0.3584(11) 0.055(8) Uiso 1 1 d
H8 H -0.038(2) 0.2481(10) 0.4310(9) 0.035(6) Uiso 1 1 d
H9 H -0.095(2) 0.3174(10) 0.3597(10) 0.038(6) Uiso 1 1 d
H10 H 0.056(3) 0.3393(12) 0.2827(11) 0.051(7) Uiso 1 1 d
H11 H 0.245(2) 0.2855(10) 0.2810(10) 0.039(7) Uiso 1 1 d
H12 H 0.231(2) 0.1514(11) 0.4270(10) 0.044(7) Uiso 1 1 d
H13A H 0.278(3) 0.1873(13) 0.5211(12) 0.067(9) Uiso 1 1 d
H13B H 0.208(2) 0.2457(11) 0.5066(9) 0.032(6) Uiso 1 1 d
H13C H 0.335(3) 0.2375(12) 0.4695(12) 0.064(8) Uiso 1 1 d
H14A H 0.093(2) 0.1218(12) 0.5019(11) 0.054(8) Uiso 1 1 d
H14B H 0.005(2) 0.1343(9) 0.4458(10) 0.032(6) Uiso 1 1 d
H14C H 0.021(3) 0.1859(12) 0.4972(11) 0.056(8) Uiso 1 1 d
H17 H 0.525(2) -0.0441(11) 0.4846(11) 0.049(7) Uiso 1 1 d
H18 H 0.602(2) -0.1141(11) 0.4202(10) 0.046(7) Uiso 1 1 d
H19 H 0.654(2) -0.0827(11) 0.3266(10) 0.045(7) Uiso 1 1 d
H20 H 0.610(2) 0.0203(11) 0.2977(11) 0.049(7) Uiso 1 1 d
H21 H 0.434(2) 0.1090(10) 0.4512(9) 0.038(6) Uiso 1 1 d
H22A H 0.352(3) 0.0052(13) 0.5162(11) 0.059(8) Uiso 1 1 d
H22B H 0.272(3) 0.0301(13) 0.4613(14) 0.075(10) Uiso 1 1 d
H22C H 0.285(3) 0.0731(12) 0.5168(11) 0.051(8) Uiso 1 1 d
H23A H 0.619(3) 0.1040(13) 0.5068(12) 0.060(9) Uiso 1 1 d
H23B H 0.557(3) 0.0454(15) 0.5446(13) 0.082(10) Uiso 1 1 d
H23C H 0.496(3) 0.1179(14) 0.5483(13) 0.079(10) Uiso 1 1 d
H25 H 0.473(2) 0.2819(9) 0.2485(8) 0.021(5) Uiso 1 1 d
H26A H 0.458(2) 0.2291(10) 0.1625(9) 0.032(6) Uiso 1 1 d
H26B H 0.524(2) 0.2948(10) 0.1521(9) 0.034(6) Uiso 1 1 d
H27 H 0.644(2) 0.2186(11) 0.1057(11) 0.050(7) Uiso 1 1 d
H28A H 0.753(3) 0.1456(10) 0.1630(10) 0.041(7) Uiso 1 1 d
H28B H 0.600(2) 0.1343(9) 0.1697(9) 0.031(6) Uiso 1 1 d
H29 H 0.702(2) 0.1327(10) 0.2597(9) 0.034(6) Uiso 1 1 d
H30A H 0.851(3) 0.2459(12) 0.1422(11) 0.059(8) Uiso 1 1 d
H30B H 0.753(3) 0.3052(13) 0.1408(12) 0.063(8) Uiso 1 1 d
H31 H 0.855(3) 0.3013(11) 0.2297(10) 0.050(7) Uiso 1 1 d
H32A H 0.670(2) 0.3115(10) 0.2855(11) 0.041(7) Uiso 1 1 d
H32B H 0.653(2) 0.3443(12) 0.2242(11) 0.051(7) Uiso 1 1 d
H33A H 0.883(2) 0.1917(10) 0.2357(10) 0.042(7) Uiso 1 1 d
H33B H 0.812(2) 0.2224(10) 0.2917(10) 0.040(7) Uiso 1 1 d
H41A H 0.358(3) -0.0784(11) 0.1246(10) 0.045(7) Uiso 1 1 d
H41B H 0.201(2) -0.0704(10) 0.1208(10) 0.040(6) Uiso 1 1 d
H41C H 0.270(3) -0.0898(12) 0.1796(12) 0.058(8) Uiso 1 1 d
H43 H 0.1002(19) 0.0044(8) 0.1706(8) 0.016(5) Uiso 1 1 d
H45A H -0.002(3) 0.0669(14) 0.0944(14) 0.084(10) Uiso 1 1 d
H45B H -0.005(2) 0.1402(12) 0.1119(10) 0.053(8) Uiso 1 1 d
H45C H -0.057(3) 0.0872(12) 0.1526(12) 0.059(8) Uiso 1 1 d
H48 H 0.763(2) -0.0055(10) 0.0731(10) 0.042(7) Uiso 1 1 d
H49 H 0.829(3) -0.0753(11) 0.1421(11) 0.053(7) Uiso 1 1 d
H50 H 0.693(2) -0.0982(11) 0.2215(11) 0.048(7) Uiso 1 1 d
H51 H 0.498(2) -0.0483(9) 0.2283(9) 0.031(6) Uiso 1 1 d
H52 H 0.497(2) 0.0915(9) 0.0837(8) 0.026(5) Uiso 1 1 d
H53A H 0.393(3) 0.0071(12) 0.0416(11) 0.053(8) Uiso 1 1 d
H53B H 0.522(3) -0.0064(12) 0.0031(11) 0.058(8) Uiso 1 1 d
H53C H 0.433(3) 0.0543(12) -0.0057(11) 0.053(7) Uiso 1 1 d
H54A H 0.706(2) 0.0619(11) 0.0110(11) 0.044(7) Uiso 1 1 d
H54B H 0.722(3) 0.1080(13) 0.0640(13) 0.075(10) Uiso 1 1 d
H54C H 0.624(3) 0.1245(12) 0.0104(11) 0.058(8) Uiso 1 1 d
H57 H 0.216(2) 0.2868(10) 0.0263(10) 0.034(6) Uiso 1 1 d
H58 H 0.145(2) 0.3543(11) 0.0953(10) 0.043(7) Uiso 1 1 d
H59 H 0.100(3) 0.3184(12) 0.1882(11) 0.057(8) Uiso 1 1 d
H60 H 0.137(2) 0.2159(11) 0.2100(11) 0.048(7) Uiso 1 1 d
H61 H 0.297(2) 0.1321(11) 0.0494(10) 0.044(7) Uiso 1 1 d
H62A H 0.454(3) 0.2067(13) 0.0311(12) 0.068(9) Uiso 1 1 d
H62B H 0.366(3) 0.2366(14) -0.0185(12) 0.073(9) Uiso 1 1 d
H62C H 0.422(3) 0.1664(13) -0.0247(12) 0.066(9) Uiso 1 1 d
H63A H 0.088(3) 0.1395(14) 0.0079(14) 0.087(11) Uiso 1 1 d
H63B H 0.201(3) 0.1251(14) -0.0377(14) 0.086(11) Uiso 1 1 d
H63C H 0.138(3) 0.1969(15) -0.0314(14) 0.083(10) Uiso 1 1 d
H65 H 0.278(2) -0.0372(9) 0.2648(8) 0.029(6) Uiso 1 1 d
H66A H 0.220(2) -0.0448(11) 0.3617(10) 0.039(6) Uiso 1 1 d
H66B H 0.277(2) 0.0214(9) 0.3497(9) 0.027(6) Uiso 1 1 d
H67 H 0.090(2) 0.0325(9) 0.4038(9) 0.030(6) Uiso 1 1 d
H68A H 0.123(2) 0.1105(10) 0.3375(9) 0.035(6) Uiso 1 1 d
H68B H -0.024(2) 0.0993(9) 0.3419(9) 0.029(6) Uiso 1 1 d
H69 H 0.0276(19) 0.1052(9) 0.2482(8) 0.022(5) Uiso 1 1 d
H70A H -0.008(2) -0.0583(10) 0.3738(9) 0.034(6) Uiso 1 1 d
H70B H -0.111(2) -0.0013(10) 0.3680(10) 0.040(7) Uiso 1 1 d
H71 H -0.113(3) -0.0620(11) 0.2845(10) 0.052(7) Uiso 1 1 d
H72A H 0.100(2) -0.1012(10) 0.2898(9) 0.035(6) Uiso 1 1 d
H72B H 0.069(2) -0.0737(9) 0.2286(10) 0.031(6) Uiso 1 1 d
H73A H -0.078(2) 0.0141(9) 0.2166(10) 0.033(6) Uiso 1 1 d
H73B H -0.145(2) 0.0422(10) 0.2737(10) 0.039(6) Uiso 1 1 d

loop_
_atom_site_aniso_label
_atom_site_aniso_U_11
_atom_site_aniso_U_22
_atom_site_aniso_U_33
_atom_site_aniso_U_23
_atom_site_aniso_U_13
_atom_site_aniso_U_12
C1 0.0357(14) 0.0272(12) 0.0382(13) -0.0079(10) -0.0070(12) -0.0010(11)
C2 0.0289(12) 0.0242(10) 0.0231(11) 0.0007(9) -0.0060(9) -0.0004(10)
C3 0.0222(11) 0.0218(10) 0.0314(11) -0.0015(9) -0.0039(9) -0.0025(9)
C4 0.0223(11) 0.0268(11) 0.0233(11) -0.0017(9) -0.0003(9) 0.0001(9)
C5 0.0274(13) 0.0329(13) 0.0442(15) 0.0024(12) -0.0079(12) -0.0009(11)
C6 0.0244(11) 0.0238(10) 0.0305(11) -0.0072(9) -0.0051(10) 0.0008(9)
C7 0.0265(12) 0.0272(11) 0.0283(11) -0.0075(9) -0.0037(9) 0.0021(10)
C8 0.0290(13) 0.0349(12) 0.0361(13) -0.0098(10) 0.0000(11) 0.0039(11)
C9 0.0284(13) 0.0331(12) 0.0460(14) -0.0119(11) -0.0088(12) 0.0076(10)
C10 0.0386(14) 0.0265(11) 0.0413(14) -0.0050(10) -0.0132(12) 0.0046(11)
C11 0.0320(13) 0.0287(11) 0.0325(12) -0.0027(10) -0.0051(11) 0.0005(10)
C12 0.0302(13) 0.0389(13) 0.0295(12) -0.0031(10) 0.0003(10) 0.0038(11)
C13 0.0575(19) 0.0520(17) 0.0383(15) 0.0000(14) -0.0139(14) -0.0017(16)
C14 0.0419(15) 0.0460(15) 0.0359(14) -0.0008(13) 0.0040(13) 0.0011(13)
C15 0.0204(11) 0.0269(11) 0.0276(11) 0.0002(9) -0.0025(9) -0.0014(9)
C16 0.0223(11) 0.0303(11) 0.0303(11) 0.0019(9) -0.0022(9) 0.0034(10)
C17 0.0370(14) 0.0333(12) 0.0358(13) 0.0083(10) 0.0027(11) 0.0048(11)
C18 0.0409(14) 0.0269(12) 0.0491(15) 0.0072(11) 0.0031(12) 0.0043(11)
C19 0.0403(14) 0.0289(12) 0.0454(14) -0.0058(11) 0.0081(12) 0.0026(11)
C20 0.0319(13) 0.0299(12) 0.0318(13) -0.0015(10) 0.0017(10) -0.0008(10)
C21 0.0394(14) 0.0354(12) 0.0291(12) 0.0018(10) 0.0011(11) 0.0108(11)
C22 0.0425(16) 0.0642(19) 0.0379(15) 0.0009(14) 0.0109(13) 0.0125(15)
C23 0.057(2) 0.066(2) 0.0495(17) -0.0198(16) -0.0068(16) 0.0049(17)
C24 0.0244(11) 0.0219(10) 0.0248(10) -0.0021(8) -0.0029(9) -0.0035(9)
C25 0.0279(12) 0.0252(11) 0.0313(12) 0.0012(9) -0.0021(10) -0.0005(10)
C26 0.0308(13) 0.0315(12) 0.0324(12) 0.0070(10) -0.0039(10) -0.0070(11)
C27 0.0358(13) 0.0424(13) 0.0276(13) 0.0020(11) 0.0029(11) -0.0125(11)
C28 0.0298(13) 0.0375(13) 0.0341(13) -0.0050(10) 0.0040(11) -0.0026(12)
C29 0.0234(12) 0.0285(11) 0.0321(12) -0.0003(10) 0.0000(10) -0.0035(9)
C30 0.0364(14) 0.0473(15) 0.0407(15) 0.0080(12) 0.0040(12) -0.0119(13)
C31 0.0305(13) 0.0372(13) 0.0447(14) 0.0033(11) -0.0032(11) -0.0139(12)
C32 0.0450(15) 0.0259(11) 0.0359(14) 0.0021(11) -0.0063(12) -0.0116(11)
C33 0.0247(12) 0.0385(13) 0.0390(14) -0.0001(11) -0.0033(11) -0.0063(10)
C41 0.0345(13) 0.0232(11) 0.0294(12) -0.0045(10) -0.0024(11) -0.0002(10)
C42 0.0285(12) 0.0226(10) 0.0195(10) 0.0003(8) -0.0028(9) 0.0014(9)
C43 0.0214(10) 0.0207(10) 0.0255(11) -0.0008(8) 0.0000(9) -0.0022(9)
C44 0.0234(11) 0.0237(10) 0.0228(11) -0.0007(8) -0.0023(9) 0.0010(9)
C45 0.0272(13) 0.0298(12) 0.0400(14) 0.0053(11) -0.0076(11) -0.0022(10)
C46 0.0243(11) 0.0222(10) 0.0274(11) -0.0045(9) -0.0021(9) 0.0002(9)
C47 0.0266(12) 0.0240(11) 0.0297(12) -0.0040(9) -0.0015(9) 0.0003(9)
C48 0.0304(13) 0.0341(12) 0.0388(13) -0.0027(10) 0.0037(11) 0.0034(10)
C49 0.0286(13) 0.0356(13) 0.0477(15) -0.0052(11) -0.0028(12) 0.0048(11)
C50 0.0342(13) 0.0272(12) 0.0378(13) -0.0006(10) -0.0072(11) 0.0034(11)
C51 0.0306(12) 0.0256(11) 0.0286(12) -0.0023(9) -0.0028(10) 0.0012(10)
C52 0.0313(13) 0.0297(11) 0.0287(11) 0.0002(9) 0.0039(10) 0.0025(10)
C53 0.0527(17) 0.0443(15) 0.0359(14) 0.0016(12) -0.0109(14) 0.0007(14)
C54 0.0432(16) 0.0465(15) 0.0399(15) 0.0089(13) 0.0120(13) -0.0005(14)
C55 0.0245(11) 0.0209(10) 0.0303(12) 0.0012(9) -0.0036(9) -0.0023(9)
C56 0.0344(13) 0.0262(11) 0.0286(11) 0.0026(9) -0.0026(10) 0.0024(10)
C57 0.0438(15) 0.0303(12) 0.0370(14) 0.0095(11) -0.0011(12) 0.0073(11)
C58 0.0430(14) 0.0234(12) 0.0445(14) 0.0051(10) -0.0002(12) 0.0039(11)
C59 0.0443(15) 0.0261(12) 0.0425(14) -0.0071(11) 0.0017(12) 0.0022(11)
C60 0.0395(13) 0.0272(12) 0.0302(13) -0.0017(10) 0.0026(11) 0.0008(11)
C61 0.0595(17) 0.0329(13) 0.0326(13) 0.0044(11) 0.0082(13) 0.0126(12)
C62 0.058(2) 0.0608(19) 0.0504(17) 0.0014(16) 0.0171(16) 0.0125(16)
C63 0.083(2) 0.0573(19) 0.0415(17) -0.0145(15) 0.0066(17) -0.0101(19)
C64 0.0212(10) 0.0206(9) 0.0259(11) 0.0004(8) -0.0010(9) -0.0026(9)
C65 0.0274(12) 0.0245(11) 0.0267(11) 0.0021(9) 0.0004(9) -0.0006(10)
C66 0.0321(13) 0.0334(12) 0.0272(12) 0.0065(10) -0.0023(10) -0.0055(11)
C67 0.0308(13) 0.0385(13) 0.0272(12) -0.0002(10) 0.0033(10) -0.0069(11)
C68 0.0265(12) 0.0336(12) 0.0332(12) -0.0046(10) 0.0066(10) -0.0004(11)
C69 0.0223(11) 0.0242(10) 0.0308(12) 0.0011(9) 0.0014(9) -0.0003(9)
C70 0.0365(14) 0.0413(14) 0.0370(13) 0.0049(11) 0.0079(12) -0.0068(12)
C71 0.0312(13) 0.0372(13) 0.0386(13) 0.0017(10) 0.0020(11) -0.0148(11)
C72 0.0370(14) 0.0251(11) 0.0367(14) 0.0029(10) -0.0017(10) -0.0090(10)
C73 0.0225(12) 0.0366(12) 0.0371(14) -0.0014(10) 0.0020(10) -0.0031(10)
N1 0.0235(9) 0.0250(9) 0.0283(9) -0.0025(7) -0.0020(8) 0.0026(8)
N2 0.0256(9) 0.0253(9) 0.0235(9) 0.0002(7) -0.0005(8) 0.0002(8)
N41 0.0242(10) 0.0223(8) 0.0252(9) -0.0002(7) 0.0017(8) 0.0001(8)
N42 0.0274(10) 0.0207(8) 0.0240(9) 0.0022(7) -0.0014(8) 0.0009(8)
O1 0.0229(7) 0.0265(7) 0.0279(7) -0.0017(6) -0.0027(7) -0.0072(6)
O2 0.0227(7) 0.0250(7) 0.0258(8) -0.0013(6) -0.0003(6) -0.0075(6)
Li1 0.0244(19) 0.0267(17) 0.0276(18) -0.0002(14) -0.0006(15) -0.0015(15)
Li2 0.0254(19) 0.0246(17) 0.0269(18) 0.0018(15) -0.0013(15) -0.0027(15)

loop_
_atom_type_symbol
_atom_type_description
_atom_type_scat_dispersion_real
_atom_type_scat_dispersion_imag
_atom_type_scat_source
C C 0.0033 0.0016 'International Tables Vol C Tables 4.2.6.8 and 6.1.1.4'
H H 0 0 'International Tables Vol C Tables 4.2.6.8 and 6.1.1.4'
Li Li -0.0003 0.0001 'International Tables Vol C Tables 4.2.6.8 and 6.1.1.4'
N N 0.0061 0.0033 'International Tables Vol C Tables 4.2.6.8 and 6.1.1.4'
O O 0.0106 0.006 'International Tables Vol C Tables 4.2.6.8 and 6.1.1.4'

loop_
_geom_angle_atom_site_label_1
_geom_angle_atom_site_label_2
_geom_angle_atom_site_label_3
_geom_angle
N1 C2 C1 124.4(2)
N1 C2 C3 120.33(17)
C1 C2 C3 115.30(19)
C4 C3 C2 115.02(17)
C4 C3 C24 109.87(16)
C2 C3 C24 109.25(16)
N2 C4 C5 124.09(19)
N2 C4 C3 119.71(18)
C5 C4 C3 116.19(19)
C11 C6 C7 120.4(2)
C11 C6 N1 117.58(19)
C7 C6 N1 121.74(18)
C8 C7 C6 117.2(2)
C8 C7 C12 121.7(2)
C6 C7 C12 121.09(19)
C9 C8 C7 122.3(2)
C10 C9 C8 119.7(2)
C9 C10 C11 119.7(2)
C10 C11 C6 120.8(2)
C7 C12 C14 113.4(2)
C7 C12 C13 110.03(19)
C14 C12 C13 111.1(2)
C20 C15 C16 120.31(19)
C20 C15 N2 117.77(18)
C16 C15 N2 121.76(18)
C17 C16 C15 118.0(2)
C17 C16 C21 120.6(2)
C15 C16 C21 121.39(19)
C18 C17 C16 122.2(2)
C17 C18 C19 119.3(2)
C18 C19 C20 119.7(2)
C19 C20 C15 120.4(2)
C16 C21 C22 110.5(2)
C16 C21 C23 112.5(2)
C22 C21 C23 109.9(2)
O1 C24 C25 111.58(17)
O1 C24 C29 111.23(15)
C25 C24 C29 106.29(17)
O1 C24 C3 108.48(16)
C25 C24 C3 109.78(15)
C29 C24 C3 109.45(16)
C26 C25 C32 108.31(19)
C26 C25 C24 107.87(17)
C32 C25 C24 113.37(18)
C27 C26 C25 109.75(19)
C30 C27 C26 109.9(2)
C30 C27 C28 109.1(2)
C26 C27 C28 109.26(19)
C29 C28 C27 110.24(19)
C33 C29 C28 107.98(19)
C33 C29 C24 113.49(17)
C28 C29 C24 107.41(18)
C27 C30 C31 108.7(2)
C33 C31 C32 109.40(19)
C33 C31 C30 109.8(2)
C32 C31 C30 109.8(2)
C31 C32 C25 109.53(18)
C31 C33 C29 109.90(19)
N41 C42 C43 120.52(17)
N41 C42 C41 123.9(2)
C43 C42 C41 115.55(19)
C42 C43 C44 115.31(17)
C42 C43 C64 109.00(16)
C44 C43 C64 109.01(15)
N42 C44 C45 124.48(18)
N42 C44 C43 119.41(18)
C45 C44 C43 116.09(18)
C51 C46 C47 120.63(19)
C51 C46 N41 118.78(19)
C47 C46 N41 120.36(18)
C48 C47 C46 117.4(2)
C48 C47 C52 121.3(2)
C46 C47 C52 121.22(18)
C49 C48 C47 122.2(2)
C50 C49 C48 119.4(2)
C49 C50 C51 119.9(2)
C50 C51 C46 120.4(2)
C47 C52 C54 113.6(2)
C47 C52 C53 109.71(18)
C54 C52 C53 110.5(2)
C60 C55 C56 120.52(19)
C60 C55 N42 117.13(18)
C56 C55 N42 122.04(19)
C57 C56 C55 117.3(2)
C57 C56 C61 120.4(2)
C55 C56 C61 122.26(19)
C58 C57 C56 121.9(2)
C57 C58 C59 120.0(2)
C58 C59 C60 119.4(2)
C59 C60 C55 120.9(2)
C56 C61 C62 112.2(2)
C56 C61 C63 111.0(2)
C62 C61 C63 109.8(2)
O2 C64 C65 111.16(16)
O2 C64 C69 111.27(15)
C65 C64 C69 106.84(16)
O2 C64 C43 107.92(15)
C65 C64 C43 109.86(15)
C69 C64 C43 109.80(16)
C72 C65 C66 108.07(18)
C72 C65 C64 112.72(17)
C66 C65 C64 107.74(17)
C67 C66 C65 109.70(18)
C68 C67 C66 109.77(18)
C68 C67 C70 109.7(2)
C66 C67 C70 109.51(19)
C67 C68 C69 109.97(18)
C73 C69 C68 108.11(18)
C73 C69 C64 113.56(17)
C68 C69 C64 107.22(17)
C67 C70 C71 108.77(19)
C72 C71 C73 108.80(19)
C72 C71 C70 109.7(2)
C73 C71 C70 109.6(2)
C71 C72 C65 110.38(18)
C69 C73 C71 110.06(19)
C2 N1 C6 120.35(16)
C2 N1 Li1 110.02(17)
C6 N1 Li1 125.02(16)
C4 N2 C15 120.21(17)
C4 N2 Li1 111.09(16)
C15 N2 Li1 126.92(16)
C42 N41 C46 120.25(16)
C42 N41 Li2 110.68(16)
C46 N41 Li2 125.70(16)
C44 N42 C55 120.79(17)
C44 N42 Li2 111.91(16)
C55 N42 Li2 122.96(16)
C24 O1 Li2 154.79(17)
C24 O1 Li1 121.48(16)
Li2 O1 Li1 81.80(15)
C64 O2 Li1 154.88(17)
C64 O2 Li2 122.82(16)
Li1 O2 Li2 82.22(16)
O2 Li1 O1 98.24(17)
O2 Li1 N2 128.86(19)
O1 Li1 N2 94.91(16)
O2 Li1 N1 137.6(2)
O1 Li1 N1 93.34(15)
N2 Li1 N1 90.18(15)
O2 Li1 Li2 50.33(12)
O1 Li1 Li2 47.99(12)
N2 Li1 Li2 120.56(17)
N1 Li1 Li2 128.56(17)
O1 Li2 O2 97.61(17)
O1 Li2 N42 129.36(19)
O2 Li2 N42 93.92(16)
O1 Li2 N41 139.3(2)
O2 Li2 N41 93.32(15)
N42 Li2 N41 88.52(14)
O1 Li2 Li1 50.22(12)
O2 Li2 Li1 47.46(12)
N42 Li2 Li1 123.49(18)
N41 Li2 Li1 125.73(16)

loop_
_geom_bond_atom_site_label_1
_geom_bond_atom_site_label_2
_geom_bond_distance
C1 C2 1.507(3)
C2 N1 1.284(3)
C2 C3 1.520(3)
C3 C4 1.514(3)
C3 C24 1.642(3)
C4 N2 1.278(3)
C4 C5 1.502(3)
C6 C11 1.397(3)
C6 C7 1.403(3)
C6 N1 1.429(3)
C7 C8 1.399(3)
C7 C12 1.518(3)
C8 C9 1.384(3)
C9 C10 1.381(3)
C10 C11 1.381(3)
C12 C14 1.524(3)
C12 C13 1.525(3)
C15 C20 1.395(3)
C15 C16 1.400(3)
C15 N2 1.431(3)
C16 C17 1.390(3)
C16 C21 1.512(3)
C17 C18 1.385(3)
C18 C19 1.388(3)
C19 C20 1.390(3)
C21 C22 1.525(4)
C21 C23 1.527(4)
C24 O1 1.353(2)
C24 C25 1.559(3)
C24 C29 1.562(3)
C25 C26 1.536(3)
C25 C32 1.540(3)
C26 C27 1.531(3)
C27 C30 1.527(3)
C27 C28 1.537(3)
C28 C29 1.536(3)
C29 C33 1.533(3)
C30 C31 1.537(4)
C31 C33 1.527(3)
C31 C32 1.529(3)
C41 C42 1.516(3)
C42 N41 1.283(3)
C42 C43 1.512(3)
C43 C44 1.519(3)
C43 C64 1.646(3)
C44 N42 1.279(3)
C44 C45 1.505(3)
C46 C51 1.394(3)
C46 C47 1.400(3)
C46 N41 1.431(3)
C47 C48 1.396(3)
C47 C52 1.517(3)
C48 C49 1.388(3)
C49 C50 1.382(3)
C50 C51 1.386(3)
C52 C54 1.524(3)
C52 C53 1.526(3)
C55 C60 1.385(3)
C55 C56 1.401(3)
C55 N42 1.439(2)
C56 C57 1.400(3)
C56 C61 1.520(3)
C57 C58 1.377(3)
C58 C59 1.381(3)
C59 C60 1.383(3)
C61 C62 1.520(4)
C61 C63 1.520(4)
C64 O2 1.359(2)
C64 C65 1.555(3)
C64 C69 1.555(3)
C65 C72 1.537(3)
C65 C66 1.543(3)
C66 C67 1.529(3)
C67 C68 1.524(3)
C67 C70 1.533(3)
C68 C69 1.543(3)
C69 C73 1.530(3)
C70 C71 1.537(3)
C71 C72 1.528(3)
C71 C73 1.530(3)
N1 Li1 2.090(4)
N2 Li1 2.079(4)
N41 Li2 2.100(4)
N42 Li2 2.072(4)
O1 Li2 1.812(4)
O1 Li1 1.874(4)
O2 Li1 1.795(4)
O2 Li2 1.875(4)
Li1 Li2 2.413(4)
